data_4132234
loop_
_publ_author_name
'Zhang, Linmeng'
'Zhang, Xiaocui'
'Yao, Zhuojun'
'Jiang, Shichao'
'Deng, Jiajie'
'Li, Bo'
'Yu, Zhipeng'

_publ_section_title
;
 Discovery of Fluorogenic Diarylsydnone-Alkene Photoligation: Conversion
 of ortho-Dual-Twisted Diarylsydnones into Planar Pyrazolines.
;
_journal_issue 24
_journal_name_full 'Journal of the American Chemical Society'
_journal_page_first 7390
_journal_page_last 7394
_journal_paper_doi 10.1021/jacs.8b02493
_journal_volume 140
_journal_year 2018
_chemical_formula_moiety 'C16 H11 F3 N2 O3'
_chemical_formula_sum 'C16 H11 F3 N2 O3'
_chemical_formula_weight 336.27
_space_group_crystal_system triclinic
_space_group_IT_number 2
_space_group_name_Hall '-P 1'
_space_group_name_H-M_alt 'P -1'
_atom_sites_solution_hydrogens geom
_atom_sites_solution_primary direct
_audit_creation_date 2017-04-28
_audit_creation_method
;
Olex2 1.2
(compiled 2017.03.28 svn.r3405 for OlexSys, GUI svn.r5335)
;
_cell_angle_alpha 71.133(8)
_cell_angle_beta 70.386(8)
_cell_angle_gamma 78.790(7)
_cell_formula_units_Z 2
_cell_length_a 7.4972(6)
_cell_length_b 10.1381(9)
_cell_length_c 11.0921(9)
_cell_measurement_reflns_used 1702
_cell_measurement_temperature 293(2)
_cell_measurement_theta_max 26.5500
_cell_measurement_theta_min 3.9940
_cell_volume 748.00(12)
_computing_cell_refinement
;
CrysAlisPro, Agilent Technologies,
Version 1.171.37.35 (release 13-08-2014 CrysAlis171 .NET)
(compiled Aug 13 2014,18:06:01)
;
_computing_data_collection
;
CrysAlisPro, Agilent Technologies,
Version 1.171.37.35 (release 13-08-2014 CrysAlis171 .NET)
(compiled Aug 13 2014,18:06:01)
;
_computing_data_reduction
;
CrysAlisPro, Agilent Technologies,
Version 1.171.37.35 (release 13-08-2014 CrysAlis171 .NET)
(compiled Aug 13 2014,18:06:01)
;
_computing_molecular_graphics 'Olex2 (Dolomanov et al., 2009)'
_computing_publication_material 'Olex2 (Dolomanov et al., 2009)'
_computing_structure_refinement 'ShelXL (Sheldrick, 2015)'
_computing_structure_solution 'ShelXS (Sheldrick, 2008)'
_diffrn_ambient_temperature 293.15
_diffrn_detector 'CCD plate'
_diffrn_detector_area_resol_mean 16.0874
_diffrn_detector_type Eos
_diffrn_measured_fraction_theta_full 0.998
_diffrn_measured_fraction_theta_max 0.998
_diffrn_measurement_details
;
#__ type_ start__ end____ width___ exp.time_
  1 omega  -83.00   12.00   1.0000    1.7500
omega____ theta____ kappa____ phi______ frames
    -      -14.9669  -77.0000  -60.0000 95

#__ type_ start__ end____ width___ exp.time_
  2 omega  -42.00   53.00   1.0000    1.7500
omega____ theta____ kappa____ phi______ frames
    -      -14.9669   77.0000   60.0000 95

#__ type_ start__ end____ width___ exp.time_
  3 omega  -87.00  -35.00   1.0000    1.7500
omega____ theta____ kappa____ phi______ frames
    -      -14.9669 -178.0000   90.0000 52

#__ type_ start__ end____ width___ exp.time_
  4 omega  -13.00   21.00   1.0000    1.7500
omega____ theta____ kappa____ phi______ frames
    -      -14.9669  -99.0000 -180.0000 34

#__ type_ start__ end____ width___ exp.time_
  5 omega    1.00   70.00   1.0000    1.7500
omega____ theta____ kappa____ phi______ frames
    -       16.8419   38.0000 -150.0000 69

#__ type_ start__ end____ width___ exp.time_
  6 omega   52.00   84.00   1.0000    1.7500
omega____ theta____ kappa____ phi______ frames
    -       16.8419   57.0000 -150.0000 32
;
_diffrn_measurement_device 'four-circle diffractometer'
_diffrn_measurement_device_type 'Xcalibur, Eos'
_diffrn_measurement_method '\w scans'
_diffrn_orient_matrix_UB_11 0.0422962000
_diffrn_orient_matrix_UB_12 -0.0384954000
_diffrn_orient_matrix_UB_13 0.0510575000
_diffrn_orient_matrix_UB_21 -0.0480059000
_diffrn_orient_matrix_UB_22 0.0482649000
_diffrn_orient_matrix_UB_23 0.0373480000
_diffrn_orient_matrix_UB_31 -0.0780283000
_diffrn_orient_matrix_UB_32 -0.0413088000
_diffrn_orient_matrix_UB_33 0.0315713000
_diffrn_radiation_monochromator graphite
_diffrn_radiation_probe x-ray
_diffrn_radiation_type MoK\a
_diffrn_radiation_wavelength 0.71073
_diffrn_reflns_av_R_equivalents 0.0153
_diffrn_reflns_av_unetI/netI 0.0348
_diffrn_reflns_Laue_measured_fraction_full 0.998
_diffrn_reflns_Laue_measured_fraction_max 0.998
_diffrn_reflns_limit_h_max 9
_diffrn_reflns_limit_h_min -9
_diffrn_reflns_limit_k_max 12
_diffrn_reflns_limit_k_min -10
_diffrn_reflns_limit_l_max 13
_diffrn_reflns_limit_l_min -13
_diffrn_reflns_number 6106
_diffrn_reflns_point_group_measured_fraction_full 0.998
_diffrn_reflns_point_group_measured_fraction_max 0.998
_diffrn_reflns_theta_full 25.242
_diffrn_reflns_theta_max 26.369
_diffrn_reflns_theta_min 3.163
_diffrn_source 'Enhance (Mo) X-ray Source'
_exptl_absorpt_coefficient_mu 0.129
_exptl_absorpt_correction_T_max 1.00000
_exptl_absorpt_correction_T_min 0.92861
_exptl_absorpt_correction_type multi-scan
_exptl_absorpt_process_details
;
CrysAlisPro, Agilent Technologies,
Version 1.171.37.35 (release 13-08-2014 CrysAlis171 .NET)
(compiled Aug 13 2014,18:06:01)
Empirical absorption correction using spherical harmonics,
 implemented in SCALE3 ABSPACK scaling algorithm.
;
_exptl_crystal_density_diffrn 1.493
_exptl_crystal_density_method 'not measured'
_exptl_crystal_description
;
;
_exptl_crystal_F_000 344
_exptl_crystal_size_max 0.35
_exptl_crystal_size_mid 0.35
_exptl_crystal_size_min 0.3
_refine_diff_density_max 0.221
_refine_diff_density_min -0.348
_refine_diff_density_rms 0.061
_refine_ls_extinction_method none
_refine_ls_goodness_of_fit_ref 1.021
_refine_ls_hydrogen_treatment constr
_refine_ls_matrix_type full
_refine_ls_number_parameters 218
_refine_ls_number_reflns 3058
_refine_ls_number_restraints 0
_refine_ls_restrained_S_all 1.021
_refine_ls_R_factor_all 0.0865
_refine_ls_R_factor_gt 0.0517
_refine_ls_shift/su_max 0.001
_refine_ls_shift/su_mean 0.000
_refine_ls_structure_factor_coef Fsqd
_refine_ls_weighting_details 'w=1/[\s^2^(Fo^2^)+(0.0685P)^2^+0.1307P] where P=(Fo^2^+2Fc^2^)/3'
_refine_ls_weighting_scheme calc
_refine_ls_wR_factor_gt 0.1212
_refine_ls_wR_factor_ref 0.1446
_reflns_Friedel_coverage 0.000
_reflns_number_gt 1952
_reflns_number_total 3058
_reflns_threshold_expression 'I > 2\s(I)'
_cod_data_source_file ja8b02493_si_003.cif
_cod_data_source_block 170427_s7_zlm
_cod_database_code 4132234
_shelx_shelxl_version_number 2014/7
_chemical_oxdiff_formula c12h12n2o3
_shelx_space_group_comment
;
The symmetry employed for this shelxl refinement is uniquely defined
by the following loop, which should always be used as a source of
symmetry information in preference to the above space-group names.
They are only intended as comments.
;
_shelx_estimated_absorpt_t_max 0.962
_shelx_estimated_absorpt_t_min 0.956
_reflns_odcompleteness_completeness 99.84
_reflns_odcompleteness_iscentric 1
_reflns_odcompleteness_theta 26.32
_olex2_refinement_description
;
1. Fixed Uiso
 At 1.2 times of:
  All C(H) groups
 At 1.5 times of:
  All C(H,H,H) groups
2.a Aromatic/amide H refined with riding coordinates:
 C4(H4), C5(H5), C7(H7), C8(H8), C11(H11), C12(H12), C14(H14), C15(H15)
2.b Idealised Me refined as rotating group:
 C16(H16A,H16B,H16C)
;
_olex2_submission_special_instructions 'No special instructions were received'

loop_
_space_group_symop_operation_xyz
'x, y, z'
'-x, -y, -z'

loop_
_atom_site_label
_atom_site_type_symbol
_atom_site_fract_x
_atom_site_fract_y
_atom_site_fract_z
_atom_site_U_iso_or_equiv
_atom_site_adp_type
_atom_site_occupancy
_atom_site_site_symmetry_order
_atom_site_calc_flag
_atom_site_refinement_flags_posn
F1 F 0.0366(2) 0.3482(2) 0.34975(16) 0.1095(7) Uani 1 1 d .
F2 F -0.1955(2) 0.3656(2) 0.5174(2) 0.1159(8) Uani 1 1 d .
F3 F -0.1019(3) 0.1725(2) 0.4759(2) 0.1147(7) Uani 1 1 d .
O1 O 0.6987(2) 0.03954(17) 0.88691(16) 0.0614(5) Uani 1 1 d .
O2 O 0.6586(3) -0.06594(17) 0.74680(16) 0.0672(5) Uani 1 1 d .
O3 O 0.1329(2) 0.72741(17) 0.94478(17) 0.0603(4) Uani 1 1 d .
N1 N 0.5065(2) 0.22219(18) 0.86104(17) 0.0457(4) Uani 1 1 d .
N2 N 0.6306(3) 0.1601(2) 0.9262(2) 0.0587(5) Uani 1 1 d .
C1 C 0.6146(3) 0.0331(2) 0.7933(2) 0.0518(6) Uani 1 1 d .
C2 C 0.4856(3) 0.1543(2) 0.7809(2) 0.0442(5) Uani 1 1 d .
C3 C 0.3491(3) 0.1928(2) 0.7048(2) 0.0422(5) Uani 1 1 d .
C4 C 0.1660(3) 0.2529(2) 0.7513(2) 0.0504(6) Uani 1 1 d .
H4 H 0.1282 0.2722 0.8332 0.060 Uiso 1 1 calc R
C5 C 0.0395(3) 0.2844(2) 0.6779(2) 0.0532(6) Uani 1 1 d .
H5 H -0.0821 0.3261 0.7096 0.064 Uiso 1 1 calc R
C6 C 0.0940(3) 0.2539(2) 0.5569(2) 0.0469(5) Uani 1 1 d .
C7 C 0.2738(3) 0.1902(2) 0.5111(2) 0.0523(6) Uani 1 1 d .
H7 H 0.3093 0.1676 0.4309 0.063 Uiso 1 1 calc R
C8 C 0.4000(3) 0.1601(2) 0.5838(2) 0.0503(5) Uani 1 1 d .
H8 H 0.5210 0.1174 0.5522 0.060 Uiso 1 1 calc R
C9 C -0.0396(4) 0.2864(3) 0.4760(3) 0.0632(7) Uani 1 1 d .
C10 C 0.4140(3) 0.3563(2) 0.8805(2) 0.0440(5) Uani 1 1 d .
C11 C 0.4273(3) 0.4719(2) 0.7720(2) 0.0530(6) Uani 1 1 d .
H11 H 0.4966 0.4644 0.6871 0.064 Uiso 1 1 calc R
C12 C 0.3366(3) 0.5998(2) 0.7899(2) 0.0511(6) Uani 1 1 d .
H12 H 0.3453 0.6790 0.7172 0.061 Uiso 1 1 calc R
C13 C 0.2333(3) 0.6090(2) 0.9164(2) 0.0443(5) Uani 1 1 d .
C14 C 0.2255(3) 0.4916(2) 1.0245(2) 0.0535(6) Uani 1 1 d .
H14 H 0.1585 0.4991 1.1098 0.064 Uiso 1 1 calc R
C15 C 0.3152(3) 0.3642(2) 1.0078(2) 0.0504(6) Uani 1 1 d .
H15 H 0.3093 0.2854 1.0806 0.060 Uiso 1 1 calc R
C16 C 0.1518(4) 0.8552(3) 0.8411(3) 0.0729(8) Uani 1 1 d .
H16A H 0.1000 0.8503 0.7745 0.109 Uiso 1 1 calc GR
H16B H 0.2840 0.8704 0.8015 0.109 Uiso 1 1 calc GR
H16C H 0.0843 0.9311 0.8772 0.109 Uiso 1 1 calc GR

loop_
_atom_site_aniso_label
_atom_site_aniso_U_11
_atom_site_aniso_U_22
_atom_site_aniso_U_33
_atom_site_aniso_U_23
_atom_site_aniso_U_13
_atom_site_aniso_U_12
F1 0.0885(12) 0.1687(19) 0.0522(10) 0.0083(11) -0.0303(9) -0.0193(12)
F2 0.0789(11) 0.179(2) 0.1055(15) -0.0701(14) -0.0501(11) 0.0460(12)
F3 0.1274(15) 0.1129(15) 0.1415(18) -0.0281(13) -0.0841(14) -0.0302(13)
O1 0.0634(10) 0.0626(11) 0.0582(10) -0.0205(8) -0.0259(8) 0.0146(8)
O2 0.0876(12) 0.0553(11) 0.0541(11) -0.0227(9) -0.0219(9) 0.0182(9)
O3 0.0683(10) 0.0489(10) 0.0636(11) -0.0243(8) -0.0116(8) -0.0049(8)
N1 0.0499(10) 0.0469(11) 0.0410(10) -0.0122(8) -0.0159(8) -0.0016(8)
N2 0.0606(12) 0.0622(13) 0.0595(13) -0.0214(10) -0.0277(10) 0.0056(10)
C1 0.0581(13) 0.0529(14) 0.0395(12) -0.0128(11) -0.0134(11) 0.0036(11)
C2 0.0523(12) 0.0423(12) 0.0355(11) -0.0121(9) -0.0110(10) 0.0001(10)
C3 0.0491(12) 0.0394(12) 0.0356(11) -0.0101(9) -0.0097(9) -0.0038(9)
C4 0.0546(13) 0.0586(15) 0.0381(12) -0.0202(11) -0.0086(10) -0.0034(11)
C5 0.0474(12) 0.0600(15) 0.0503(14) -0.0215(11) -0.0082(11) -0.0016(11)
C6 0.0497(12) 0.0474(13) 0.0425(12) -0.0110(10) -0.0121(10) -0.0074(10)
C7 0.0577(13) 0.0634(15) 0.0385(12) -0.0224(11) -0.0110(11) -0.0037(11)
C8 0.0491(12) 0.0562(14) 0.0438(13) -0.0208(11) -0.0098(10) 0.0038(10)
C9 0.0571(15) 0.0800(19) 0.0524(16) -0.0179(14) -0.0174(13) -0.0052(13)
C10 0.0494(12) 0.0435(12) 0.0432(12) -0.0158(10) -0.0147(10) -0.0058(9)
C11 0.0619(14) 0.0541(15) 0.0376(12) -0.0134(11) -0.0073(11) -0.0055(11)
C12 0.0610(14) 0.0460(13) 0.0415(13) -0.0075(10) -0.0122(11) -0.0075(11)
C13 0.0478(12) 0.0438(13) 0.0468(13) -0.0191(10) -0.0126(10) -0.0081(9)
C14 0.0677(14) 0.0553(15) 0.0380(13) -0.0182(11) -0.0088(11) -0.0102(12)
C15 0.0669(14) 0.0483(13) 0.0356(12) -0.0093(10) -0.0135(11) -0.0118(11)
C16 0.0864(19) 0.0476(15) 0.083(2) -0.0168(14) -0.0289(16) 0.0024(14)

loop_
_atom_type_symbol
_atom_type_description
_atom_type_scat_dispersion_real
_atom_type_scat_dispersion_imag
_atom_type_scat_source
C C 0.0033 0.0016 'International Tables Vol C Tables 4.2.6.8 and 6.1.1.4'
H H 0.0000 0.0000 'International Tables Vol C Tables 4.2.6.8 and 6.1.1.4'
F F 0.0171 0.0103 'International Tables Vol C Tables 4.2.6.8 and 6.1.1.4'
N N 0.0061 0.0033 'International Tables Vol C Tables 4.2.6.8 and 6.1.1.4'
O O 0.0106 0.0060 'International Tables Vol C Tables 4.2.6.8 and 6.1.1.4'

loop_
_geom_angle_atom_site_label_1
_geom_angle_atom_site_label_2
_geom_angle_atom_site_label_3
_geom_angle
N2 O1 C1 110.79(15)
C13 O3 C16 118.5(2)
N2 N1 C2 115.32(18)
N2 N1 C10 116.35(16)
C2 N1 C10 128.29(17)
N1 N2 O1 104.06(15)
O1 C1 C2 104.28(18)
O2 C1 O1 120.00(19)
O2 C1 C2 135.7(2)
N1 C2 C1 105.51(18)
N1 C2 C3 127.37(19)
C1 C2 C3 126.99(19)
C4 C3 C2 122.69(19)
C4 C3 C8 118.36(19)
C8 C3 C2 118.82(19)
C3 C4 H4 119.5
C5 C4 C3 121.0(2)
C5 C4 H4 119.5
C4 C5 H5 120.1
C4 C5 C6 119.8(2)
C6 C5 H5 120.1
C5 C6 C9 120.9(2)
C7 C6 C5 119.9(2)
C7 C6 C9 119.1(2)
C6 C7 H7 120.0
C8 C7 C6 120.1(2)
C8 C7 H7 120.0
C3 C8 H8 119.6
C7 C8 C3 120.8(2)
C7 C8 H8 119.6
F1 C9 F2 106.7(2)
F1 C9 F3 104.3(2)
F1 C9 C6 113.5(2)
F2 C9 F3 104.4(2)
F2 C9 C6 114.4(2)
F3 C9 C6 112.7(2)
C11 C10 N1 119.29(19)
C11 C10 C15 121.8(2)
C15 C10 N1 118.91(19)
C10 C11 H11 120.3
C10 C11 C12 119.5(2)
C12 C11 H11 120.3
C11 C12 H12 120.3
C13 C12 C11 119.5(2)
C13 C12 H12 120.3
O3 C13 C12 124.5(2)
O3 C13 C14 115.6(2)
C12 C13 C14 119.9(2)
C13 C14 H14 119.5
C15 C14 C13 121.0(2)
C15 C14 H14 119.5
C10 C15 H15 120.9
C14 C15 C10 118.3(2)
C14 C15 H15 120.9
O3 C16 H16A 109.5
O3 C16 H16B 109.5
O3 C16 H16C 109.5
H16A C16 H16B 109.5
H16A C16 H16C 109.5
H16B C16 H16C 109.5

loop_
_geom_bond_atom_site_label_1
_geom_bond_atom_site_label_2
_geom_bond_distance
F1 C9 1.310(3)
F2 C9 1.317(3)
F3 C9 1.328(3)
O1 N2 1.377(2)
O1 C1 1.408(3)
O2 C1 1.214(3)
O3 C13 1.357(3)
O3 C16 1.421(3)
N1 N2 1.309(2)
N1 C2 1.349(3)
N1 C10 1.449(3)
C1 C2 1.408(3)
C2 C3 1.458(3)
C3 C4 1.387(3)
C3 C8 1.396(3)
C4 H4 0.9300
C4 C5 1.377(3)
C5 H5 0.9300
C5 C6 1.384(3)
C6 C7 1.381(3)
C6 C9 1.483(3)
C7 H7 0.9300
C7 C8 1.371(3)
C8 H8 0.9300
C10 C11 1.373(3)
C10 C15 1.377(3)
C11 H11 0.9300
C11 C12 1.384(3)
C12 H12 0.9300
C12 C13 1.380(3)
C13 C14 1.384(3)
C14 H14 0.9300
C14 C15 1.374(3)
C15 H15 0.9300
C16 H16A 0.9600
C16 H16B 0.9600
C16 H16C 0.9600

loop_
_geom_torsion_atom_site_label_1
_geom_torsion_atom_site_label_2
_geom_torsion_atom_site_label_3
_geom_torsion_atom_site_label_4
_geom_torsion
O1 C1 C2 N1 1.8(2)
O1 C1 C2 C3 -174.3(2)
O2 C1 C2 N1 179.7(3)
O2 C1 C2 C3 3.7(4)
O3 C13 C14 C15 177.43(18)
N1 C2 C3 C4 -35.5(3)
N1 C2 C3 C8 148.6(2)
N1 C10 C11 C12 178.98(18)
N1 C10 C15 C14 -178.92(18)
N2 O1 C1 O2 179.6(2)
N2 O1 C1 C2 -2.0(2)
N2 N1 C2 C1 -1.0(3)
N2 N1 C2 C3 175.0(2)
N2 N1 C10 C11 122.7(2)
N2 N1 C10 C15 -57.3(3)
C1 O1 N2 N1 1.5(2)
C1 C2 C3 C4 139.7(2)
C1 C2 C3 C8 -36.2(3)
C2 N1 N2 O1 -0.3(2)
C2 N1 C10 C11 -55.1(3)
C2 N1 C10 C15 125.0(2)
C2 C3 C4 C5 -178.3(2)
C2 C3 C8 C7 177.8(2)
C3 C4 C5 C6 1.0(3)
C4 C3 C8 C7 1.7(3)
C4 C5 C6 C7 0.9(3)
C4 C5 C6 C9 179.8(2)
C5 C6 C7 C8 -1.6(3)
C5 C6 C9 F1 133.6(3)
C5 C6 C9 F2 10.9(4)
C5 C6 C9 F3 -108.1(3)
C6 C7 C8 C3 0.2(3)
C7 C6 C9 F1 -47.5(3)
C7 C6 C9 F2 -170.2(2)
C7 C6 C9 F3 70.8(3)
C8 C3 C4 C5 -2.4(3)
C9 C6 C7 C8 179.5(2)
C10 N1 N2 O1 -178.34(17)
C10 N1 C2 C1 176.8(2)
C10 N1 C2 C3 -7.2(4)
C10 C11 C12 C13 -0.4(3)
C11 C10 C15 C14 1.2(3)
C11 C12 C13 O3 -177.30(19)
C11 C12 C13 C14 1.8(3)
C12 C13 C14 C15 -1.8(3)
C13 C14 C15 C10 0.3(3)
C15 C10 C11 C12 -1.1(3)
C16 O3 C13 C12 -7.9(3)
C16 O3 C13 C14 173.0(2)
